data_7125933
loop_
_publ_author_name
'Zeng, Linwei'
'Chen, Renjie'
'Zhang, Chen'
'Xie, Hujun'
'Cui, Sunliang'

_publ_section_title
;
 Iridium(i)-catalyzed hydration/esterification of 2-alkynylphenols and
 carboxylic acids.
;
_journal_issue 20
_journal_name_full 'Chemical communications (Cambridge, England)'
_journal_page_first 3093
_journal_page_last 3096
_journal_paper_doi 10.1039/c9cc09984k
_journal_volume 56
_journal_year 2020
_chemical_formula_moiety 'C21 H14 N2 O7'
_chemical_formula_sum 'C21 H14 N2 O7'
_chemical_formula_weight 406.34
_space_group_crystal_system triclinic
_space_group_IT_number 2
_space_group_name_Hall '-P 1'
_space_group_name_H-M_alt 'P -1'
_atom_sites_solution_hydrogens geom
_atom_sites_solution_primary dual
_audit_creation_date 2019-10-18
_audit_creation_method
;
Olex2 1.2
(compiled 2018.05.29 svn.r3508 for OlexSys, GUI svn.r5506)
;
_audit_update_record
;
2019-10-18 deposited with the CCDC.	2020-02-05 downloaded from the CCDC.
;
_cell_angle_alpha 99.77(3)
_cell_angle_beta 96.31(2)
_cell_angle_gamma 92.38(4)
_cell_formula_units_Z 2
_cell_length_a 6.914(4)
_cell_length_b 10.600(8)
_cell_length_c 13.029(10)
_cell_measurement_reflns_used 5134
_cell_measurement_temperature 296(2)
_cell_measurement_theta_max 26.47
_cell_measurement_theta_min 2.73
_cell_volume 933.6(11)
_computing_cell_refinement 'SAINT V8.38A (?, 2016)'
_computing_data_reduction 'SAINT V8.38A (?, 2016)'
_computing_molecular_graphics 'Olex2 (Dolomanov et al., 2009)'
_computing_publication_material 'Olex2 (Dolomanov et al., 2009)'
_computing_structure_refinement 'ShelXL (Sheldrick, 2015)'
_computing_structure_solution 'ShelXT (Sheldrick, 2015)'
_diffrn_ambient_temperature 296.15
_diffrn_measured_fraction_theta_full 0.996
_diffrn_measured_fraction_theta_max 0.990
_diffrn_measurement_device_type 'Bruker APEX-II CCD'
_diffrn_measurement_method '\f and \w scans'
_diffrn_radiation_type MoK\a
_diffrn_radiation_wavelength 0.71073
_diffrn_reflns_av_R_equivalents 0.0398
_diffrn_reflns_av_unetI/netI 0.0370
_diffrn_reflns_Laue_measured_fraction_full 0.996
_diffrn_reflns_Laue_measured_fraction_max 0.990
_diffrn_reflns_limit_h_max 8
_diffrn_reflns_limit_h_min -8
_diffrn_reflns_limit_k_max 13
_diffrn_reflns_limit_k_min -13
_diffrn_reflns_limit_l_max 16
_diffrn_reflns_limit_l_min -16
_diffrn_reflns_number 14440
_diffrn_reflns_point_group_measured_fraction_full 0.996
_diffrn_reflns_point_group_measured_fraction_max 0.990
_diffrn_reflns_theta_full 25.242
_diffrn_reflns_theta_max 27.231
_diffrn_reflns_theta_min 2.296
_diffrn_standards_number 0
_exptl_absorpt_coefficient_mu 0.111
_exptl_absorpt_correction_T_max 0.7455
_exptl_absorpt_correction_T_min 0.6688
_exptl_absorpt_correction_type multi-scan
_exptl_absorpt_process_details
;
SADABS-2016/2 (Bruker,2016/2) was used for absorption correction.
wR2(int) was 0.1338 before and 0.0568 after correction.
The Ratio of minimum to maximum transmission is 0.8971.
The \l/2 correction factor is Not present.
;
_exptl_crystal_colour yellow
_exptl_crystal_colour_primary yellow
_exptl_crystal_density_diffrn 1.446
_exptl_crystal_description needle
_exptl_crystal_F_000 420
_exptl_crystal_size_max 0.3
_exptl_crystal_size_mid 0.16
_exptl_crystal_size_min 0.1
_refine_diff_density_max 0.265
_refine_diff_density_min -0.296
_refine_diff_density_rms 0.082
_refine_ls_extinction_method none
_refine_ls_goodness_of_fit_ref 1.106
_refine_ls_hydrogen_treatment constr
_refine_ls_matrix_type full
_refine_ls_number_parameters 283
_refine_ls_number_reflns 4125
_refine_ls_number_restraints 0
_refine_ls_restrained_S_all 1.106
_refine_ls_R_factor_all 0.0761
_refine_ls_R_factor_gt 0.0582
_refine_ls_shift/su_max 0.001
_refine_ls_shift/su_mean 0.000
_refine_ls_structure_factor_coef Fsqd
_refine_ls_weighting_details 'w=1/[\s^2^(Fo^2^)+(0.0842P)^2^+0.1634P] where P=(Fo^2^+2Fc^2^)/3'
_refine_ls_weighting_scheme calc
_refine_ls_wR_factor_gt 0.1572
_refine_ls_wR_factor_ref 0.1752
_reflns_Friedel_coverage 0.000
_reflns_number_gt 3064
_reflns_number_total 4125
_reflns_threshold_expression 'I > 2\s(I)'
_cod_data_source_file c9cc09984k2.cif
_cod_data_source_block 191018_zlw_10_16_0m
_cod_depositor_comments 'Adding full bibliography for 7125932--7125934.cif.'
_cod_original_cell_volume 933.5(11)
_cod_database_code 7125933
_shelx_shelxl_version_number 2016/6
_shelx_space_group_comment
;
The symmetry employed for this shelxl refinement is uniquely defined
by the following loop, which should always be used as a source of
symmetry information in preference to the above space-group names.
They are only intended as comments.
;
_shelx_estimated_absorpt_t_max 0.989
_shelx_estimated_absorpt_t_min 0.968
_olex2_refinement_description
;
1. Fixed Uiso
 At 1.2 times of:
  All C(H) groups
 At 1.5 times of:
  All O(H) groups
2. Others
 Sof(H10)=Sof(O7A)=Sof(H7A)=1-FVAR(1)
 Sof(H14)=Sof(O7)=Sof(H7)=FVAR(1)
3.a Aromatic/amide H refined with riding coordinates:
 C2(H2), C4(H4), C5(H5), C10(H10), C11(H11), C12(H12), C13(H13), C14(H14),
 C15(H15), C17(H17), C18(H18), C19(H19), C20(H20), C21(H21)
3.b Idealised tetrahedral OH refined as rotating group:
 O7(H7), O7A(H7A)
;
_olex2_submission_special_instructions 'No special instructions were received'

loop_
_space_group_symop_operation_xyz
'x, y, z'
'-x, -y, -z'

loop_
_atom_site_label
_atom_site_type_symbol
_atom_site_fract_x
_atom_site_fract_y
_atom_site_fract_z
_atom_site_U_iso_or_equiv
_atom_site_adp_type
_atom_site_occupancy
_atom_site_site_symmetry_order
_atom_site_calc_flag
_atom_site_refinement_flags_posn
_atom_site_refinement_flags_occupancy
_atom_site_disorder_assembly
_atom_site_disorder_group
O1 O 0.3126(4) 0.9111(2) 0.53680(16) 0.1164(8) Uani 1 1 d . . . .
O2 O 0.1856(4) 1.03224(19) 0.43563(18) 0.1192(8) Uani 1 1 d . . . .
O3 O 0.0780(3) 0.8606(2) 0.06666(14) 0.0959(6) Uani 1 1 d . . . .
O4 O 0.0746(4) 0.6573(2) 0.01398(14) 0.1029(7) Uani 1 1 d . . . .
O5 O 0.0574(3) 0.6909(2) 0.56097(13) 0.1020(7) Uani 1 1 d . . . .
O6 O 0.33927(19) 0.60854(13) 0.53040(9) 0.0553(4) Uani 1 1 d . . . .
N1 N 0.2295(3) 0.9281(2) 0.45439(16) 0.0776(6) Uani 1 1 d . . . .
N2 N 0.0868(3) 0.7508(2) 0.08255(15) 0.0722(6) Uani 1 1 d . . . .
C1 C 0.1802(3) 0.81584(19) 0.37176(15) 0.0540(5) Uani 1 1 d . . . .
C2 C 0.1526(3) 0.8363(2) 0.26962(16) 0.0587(5) Uani 1 1 d . . . .
H2 H 0.158307 0.918643 0.253965 0.070 Uiso 1 1 calc R . . .
C3 C 0.1166(3) 0.7308(2) 0.19228(14) 0.0552(5) Uani 1 1 d . . . .
C4 C 0.1083(3) 0.6084(2) 0.21235(15) 0.0590(5) Uani 1 1 d . . . .
H4 H 0.085242 0.538577 0.157819 0.071 Uiso 1 1 calc R . . .
C5 C 0.1350(3) 0.5907(2) 0.31564(15) 0.0562(5) Uani 1 1 d . . . .
H5 H 0.128521 0.508096 0.330686 0.067 Uiso 1 1 calc R . . .
C6 C 0.1712(3) 0.69404(18) 0.39655(14) 0.0489(4) Uani 1 1 d . . . .
C7 C 0.1821(3) 0.6689(2) 0.50652(14) 0.0544(5) Uani 1 1 d . . . .
C8 C 0.3636(3) 0.57190(18) 0.63150(13) 0.0487(4) Uani 1 1 d . . . .
C9 C 0.4389(3) 0.68025(17) 0.71536(13) 0.0483(4) Uani 1 1 d . . . .
C10 C 0.3273(3) 0.7319(2) 0.79254(15) 0.0588(5) Uani 1 1 d . . . .
H10 H 0.200615 0.698574 0.792322 0.071 Uiso 0.524(4) 1 calc R P A 2
C11 C 0.4043(4) 0.8330(2) 0.86983(18) 0.0736(7) Uani 1 1 d . . . .
H11 H 0.328619 0.868133 0.920963 0.088 Uiso 1 1 calc R . . .
C12 C 0.5905(4) 0.8815(2) 0.87142(19) 0.0767(7) Uani 1 1 d . . . .
H12 H 0.641919 0.948214 0.924553 0.092 Uiso 1 1 calc R . . .
C13 C 0.7026(4) 0.8327(2) 0.7955(2) 0.0709(6) Uani 1 1 d . . . .
H13 H 0.829396 0.866343 0.796849 0.085 Uiso 1 1 calc R . . .
C14 C 0.6265(3) 0.73353(18) 0.71701(17) 0.0570(5) Uani 1 1 d . . . .
H14 H 0.701645 0.701875 0.664504 0.068 Uiso 0.476(4) 1 calc R P A 1
C15 C 0.3336(3) 0.44802(18) 0.63046(14) 0.0501(4) Uani 1 1 d . . . .
H15 H 0.288944 0.400532 0.564721 0.060 Uiso 1 1 calc R . . .
C16 C 0.3580(3) 0.37187(18) 0.71421(14) 0.0486(4) Uani 1 1 d . . . .
C17 C 0.3379(3) 0.23944(19) 0.68410(16) 0.0569(5) Uani 1 1 d . . . .
H17 H 0.313329 0.204353 0.613166 0.068 Uiso 1 1 calc R . . .
C18 C 0.3535(3) 0.1590(2) 0.75649(19) 0.0670(6) Uani 1 1 d . . . .
H18 H 0.340278 0.070582 0.734462 0.080 Uiso 1 1 calc R . . .
C19 C 0.3886(3) 0.2096(2) 0.86149(19) 0.0680(6) Uani 1 1 d . . . .
H19 H 0.397996 0.155584 0.910872 0.082 Uiso 1 1 calc R . . .
C20 C 0.4097(3) 0.3395(2) 0.89315(17) 0.0657(6) Uani 1 1 d . . . .
H20 H 0.434062 0.373347 0.964327 0.079 Uiso 1 1 calc R . . .
C21 C 0.3953(3) 0.4209(2) 0.82140(15) 0.0598(5) Uani 1 1 d . . . .
H21 H 0.410539 0.509142 0.844356 0.072 Uiso 1 1 calc R . . .
O7 O 0.1495(5) 0.6791(4) 0.7957(3) 0.0756(12) Uani 0.476(4) 1 d . P A 1
H7 H 0.076554 0.691092 0.744659 0.113 Uiso 0.476(4) 1 calc GR P A 1
O7A O 0.7304(4) 0.6832(3) 0.6424(2) 0.0674(10) Uani 0.524(4) 1 d . P A 2
H7A H 0.840333 0.718525 0.652946 0.101 Uiso 0.524(4) 1 calc GR P A 2

loop_
_atom_site_aniso_label
_atom_site_aniso_U_11
_atom_site_aniso_U_22
_atom_site_aniso_U_33
_atom_site_aniso_U_23
_atom_site_aniso_U_13
_atom_site_aniso_U_12
O1 0.162(2) 0.1029(15) 0.0640(12) -0.0115(10) -0.0349(13) 0.0080(14)
O2 0.197(3) 0.0633(11) 0.0915(15) 0.0054(10) 0.0058(15) 0.0038(13)
O3 0.1138(16) 0.1137(15) 0.0681(11) 0.0479(11) 0.0036(10) -0.0128(12)
O4 0.1370(19) 0.1256(16) 0.0410(9) 0.0093(10) 0.0056(10) -0.0168(13)
O5 0.0750(11) 0.192(2) 0.0554(9) 0.0444(12) 0.0254(9) 0.0612(12)
O6 0.0561(8) 0.0779(9) 0.0357(6) 0.0161(6) 0.0084(5) 0.0149(6)
N1 0.0978(16) 0.0707(12) 0.0583(12) 0.0003(10) 0.0022(11) -0.0013(11)
N2 0.0662(11) 0.1064(16) 0.0453(10) 0.0240(11) 0.0037(8) -0.0137(10)
C1 0.0527(10) 0.0631(11) 0.0446(10) 0.0074(8) 0.0039(8) -0.0009(8)
C2 0.0592(11) 0.0663(12) 0.0523(11) 0.0191(9) 0.0036(9) -0.0057(9)
C3 0.0483(10) 0.0798(13) 0.0391(9) 0.0176(9) 0.0041(8) -0.0045(9)
C4 0.0619(12) 0.0713(12) 0.0408(10) 0.0042(9) 0.0043(8) -0.0028(9)
C5 0.0627(12) 0.0608(11) 0.0461(10) 0.0113(9) 0.0075(9) 0.0055(9)
C6 0.0425(9) 0.0648(11) 0.0402(9) 0.0114(8) 0.0044(7) 0.0063(8)
C7 0.0504(10) 0.0750(12) 0.0384(9) 0.0098(9) 0.0059(8) 0.0101(9)
C8 0.0506(10) 0.0649(11) 0.0325(8) 0.0108(8) 0.0074(7) 0.0098(8)
C9 0.0596(11) 0.0500(9) 0.0371(9) 0.0119(7) 0.0057(8) 0.0060(8)
C10 0.0678(13) 0.0638(11) 0.0447(10) 0.0066(9) 0.0120(9) 0.0024(9)
C11 0.1065(19) 0.0657(13) 0.0478(11) 0.0016(10) 0.0205(12) 0.0010(12)
C12 0.113(2) 0.0563(12) 0.0560(13) 0.0046(10) 0.0042(13) -0.0136(12)
C13 0.0784(15) 0.0537(11) 0.0796(16) 0.0171(11) 0.0030(12) -0.0113(10)
C14 0.0666(12) 0.0504(10) 0.0581(12) 0.0166(9) 0.0135(10) 0.0058(9)
C15 0.0496(10) 0.0612(11) 0.0368(9) 0.0029(8) 0.0023(7) 0.0043(8)
C16 0.0422(9) 0.0596(10) 0.0426(9) 0.0069(8) 0.0026(7) 0.0022(7)
C17 0.0565(11) 0.0595(11) 0.0523(11) 0.0039(9) 0.0044(9) 0.0043(8)
C18 0.0709(14) 0.0589(11) 0.0711(14) 0.0137(10) 0.0038(11) 0.0041(10)
C19 0.0674(13) 0.0751(14) 0.0656(14) 0.0279(11) 0.0020(11) 0.0037(10)
C20 0.0738(14) 0.0786(14) 0.0442(10) 0.0158(10) -0.0014(10) 0.0011(11)
C21 0.0714(13) 0.0630(12) 0.0420(10) 0.0077(9) -0.0017(9) -0.0009(9)
O7 0.060(2) 0.100(3) 0.057(2) -0.0132(18) 0.0141(15) -0.0044(17)
O7A 0.0633(18) 0.0608(17) 0.077(2) -0.0012(14) 0.0272(15) -0.0048(13)

loop_
_atom_type_symbol
_atom_type_description
_atom_type_scat_dispersion_real
_atom_type_scat_dispersion_imag
_atom_type_scat_source
C C 0.0033 0.0016 'International Tables Vol C Tables 4.2.6.8 and 6.1.1.4'
H H 0.0000 0.0000 'International Tables Vol C Tables 4.2.6.8 and 6.1.1.4'
N N 0.0061 0.0033 'International Tables Vol C Tables 4.2.6.8 and 6.1.1.4'
O O 0.0106 0.0060 'International Tables Vol C Tables 4.2.6.8 and 6.1.1.4'

loop_
_geom_angle_atom_site_label_1
_geom_angle_atom_site_label_2
_geom_angle_atom_site_label_3
_geom_angle
C7 O6 C8 117.27(14)
O1 N1 O2 124.2(2)
O1 N1 C1 117.6(2)
O2 N1 C1 118.2(2)
O3 N2 C3 117.9(2)
O4 N2 O3 124.2(2)
O4 N2 C3 117.9(2)
C2 C1 N1 117.50(19)
C2 C1 C6 122.09(19)
C6 C1 N1 120.34(19)
C1 C2 H2 121.3
C3 C2 C1 117.4(2)
C3 C2 H2 121.3
C2 C3 N2 118.1(2)
C2 C3 C4 122.88(19)
C4 C3 N2 118.97(19)
C3 C4 H4 120.8
C3 C4 C5 118.49(19)
C5 C4 H4 120.8
C4 C5 H5 119.6
C6 C5 C4 120.86(19)
C6 C5 H5 119.6
C1 C6 C7 123.45(18)
C5 C6 C1 118.27(18)
C5 C6 C7 118.08(18)
O5 C7 O6 124.80(19)
O5 C7 C6 123.85(18)
O6 C7 C6 111.06(15)
O6 C8 C9 112.27(16)
C15 C8 O6 114.65(16)
C15 C8 C9 132.69(17)
C10 C9 C8 122.03(18)
C10 C9 C14 118.56(19)
C14 C9 C8 119.40(17)
C9 C10 H10 120.0
C11 C10 C9 120.0(2)
C11 C10 H10 120.0
O7 C10 C9 119.9(2)
O7 C10 C11 120.0(2)
C10 C11 H11 119.8
C12 C11 C10 120.4(2)
C12 C11 H11 119.8
C11 C12 H12 119.7
C11 C12 C13 120.6(2)
C13 C12 H12 119.7
C12 C13 H13 120.2
C12 C13 C14 119.7(2)
C14 C13 H13 120.2
C9 C14 H14 119.6
C13 C14 C9 120.8(2)
C13 C14 H14 119.6
O7A C14 C9 117.6(2)
O7A C14 C13 121.6(2)
C8 C15 H15 114.2
C8 C15 C16 131.53(17)
C16 C15 H15 114.2
C17 C16 C15 116.83(17)
C17 C16 C21 117.50(18)
C21 C16 C15 125.65(18)
C16 C17 H17 119.2
C18 C17 C16 121.6(2)
C18 C17 H17 119.2
C17 C18 H18 120.1
C19 C18 C17 119.8(2)
C19 C18 H18 120.1
C18 C19 H19 120.1
C20 C19 C18 119.8(2)
C20 C19 H19 120.1
C19 C20 H20 119.5
C19 C20 C21 121.0(2)
C21 C20 H20 119.5
C16 C21 H21 119.8
C20 C21 C16 120.3(2)
C20 C21 H21 119.8
C10 O7 H7 109.5
C14 O7A H7A 109.5

loop_
_geom_bond_atom_site_label_1
_geom_bond_atom_site_label_2
_geom_bond_distance
O1 N1 1.206(3)
O2 N1 1.213(3)
O3 N2 1.219(3)
O4 N2 1.210(3)
O5 C7 1.182(2)
O6 C7 1.318(2)
O6 C8 1.430(2)
N1 C1 1.464(3)
N2 C3 1.474(3)
C1 C2 1.378(3)
C1 C6 1.384(3)
C2 H2 0.9300
C2 C3 1.366(3)
C3 C4 1.366(3)
C4 H4 0.9300
C4 C5 1.384(3)
C5 H5 0.9300
C5 C6 1.378(3)
C6 C7 1.496(3)
C8 C9 1.478(3)
C8 C15 1.318(3)
C9 C10 1.388(3)
C9 C14 1.389(3)
C10 H10 0.9300
C10 C11 1.384(3)
C10 O7 1.336(4)
C11 H11 0.9300
C11 C12 1.363(4)
C12 H12 0.9300
C12 C13 1.369(4)
C13 H13 0.9300
C13 C14 1.377(3)
C14 H14 0.9300
C14 O7A 1.325(3)
C15 H15 0.9300
C15 C16 1.463(3)
C16 C17 1.389(3)
C16 C21 1.397(3)
C17 H17 0.9300
C17 C18 1.374(3)
C18 H18 0.9300
C18 C19 1.373(3)
C19 H19 0.9300
C19 C20 1.365(3)
C20 H20 0.9300
C20 C21 1.375(3)
C21 H21 0.9300
O7 H7 0.8200
O7A H7A 0.8200
